data_7036986
loop_
_publ_author_name
'Kargin, Denis'
'Kelemen, Zsolt'
'Kreki\'c, Kristijan'
'Maurer, Martin'
'Bruhn, Clemens'
'Nyul\'aszi, L\'aszl\'o'
'Pietschnig, Rudolf'

_publ_section_title
;
 [3]Ferrocenophanes with the bisphosphanotetryl bridge: inorganic rings on
 the way to tetrylenes.
;
_journal_issue 5
_journal_name_full 'Dalton transactions (Cambridge, England : 2003)'
_journal_page_first 2180
_journal_page_last 2189
_journal_paper_doi 10.1039/c5dt03107a
_journal_volume 45
_journal_year 2016
_chemical_formula_moiety 'C18 H28 Fe P2 Si, C6 H6'
_chemical_formula_sum 'C24 H34 Fe P2 Si'
_chemical_formula_weight 468.39
_space_group_crystal_system triclinic
_space_group_IT_number 2
_space_group_name_Hall '-P 1'
_space_group_name_H-M_alt 'P -1'
_symmetry_space_group_name_Hall '-P 1'
_symmetry_space_group_name_H-M 'P -1'
_atom_sites_solution_hydrogens mixed
_audit_creation_method SHELXL-2014/7
_audit_update_record
;
2015-08-06 deposited with the CCDC.
2015-10-29 downloaded from the CCDC.
;
_cell_angle_alpha 109.022(6)
_cell_angle_beta 94.610(6)
_cell_angle_gamma 102.104(7)
_cell_formula_units_Z 2
_cell_length_a 6.1180(5)
_cell_length_b 12.6634(11)
_cell_length_c 16.8515(14)
_cell_measurement_reflns_used 14806
_cell_measurement_temperature 100(2)
_cell_measurement_theta_max 26.25
_cell_measurement_theta_min 1.29
_cell_volume 1191.11(19)
_computing_structure_refinement 'SHELXL-2014/7 (Sheldrick, 2014)'
_diffrn_ambient_temperature 100(2)
_diffrn_detector 'image plate (34 cm diameter)'
_diffrn_detector_area_resol_mean 6.67
_diffrn_detector_type STOE
_diffrn_measured_fraction_theta_full 0.989
_diffrn_measured_fraction_theta_max 0.985
_diffrn_measurement_details ' 201 frames, detector distance = 130 mm'
_diffrn_measurement_device '2-circle goniometer'
_diffrn_measurement_device_type 'STOE IPDS 2'
_diffrn_measurement_method 'rotation method'
_diffrn_radiation_collimation '1.2, 0.6 mm diameter, multiple pinhole'
_diffrn_radiation_monochromator 'plane graphite'
_diffrn_radiation_polarisn_norm 270
_diffrn_radiation_type 'Mo K\a'
_diffrn_radiation_wavelength 0.71073
_diffrn_reflns_av_R_equivalents 0.0470
_diffrn_reflns_av_unetI/netI 0.0342
_diffrn_reflns_laue_measured_fraction_full 0.989
_diffrn_reflns_laue_measured_fraction_max 0.985
_diffrn_reflns_limit_h_max 7
_diffrn_reflns_limit_h_min -7
_diffrn_reflns_limit_k_max 15
_diffrn_reflns_limit_k_min -15
_diffrn_reflns_limit_l_max 20
_diffrn_reflns_limit_l_min -20
_diffrn_reflns_number 9043
_diffrn_reflns_point_group_measured_fraction_full 0.989
_diffrn_reflns_point_group_measured_fraction_max 0.985
_diffrn_reflns_theta_full 25.242
_diffrn_reflns_theta_max 25.610
_diffrn_reflns_theta_min 1.295
_diffrn_source 'Genix Mo HF'
_diffrn_source_current 1.000
_diffrn_source_power 0.050
_diffrn_source_voltage 50
_exptl_absorpt_coefficient_mu 0.826
_exptl_absorpt_correction_T_max 0.8980
_exptl_absorpt_correction_T_min 0.7604
_exptl_absorpt_correction_type integration
_exptl_absorpt_process_details 'X-red ver. 1.58 (Stoe & Cie. 2012)'
_exptl_crystal_colour yellow
_exptl_crystal_density_diffrn 1.306
_exptl_crystal_description plate
_exptl_crystal_F_000 496
_exptl_crystal_size_max 0.380
_exptl_crystal_size_mid 0.350
_exptl_crystal_size_min 0.120
_refine_diff_density_max 0.364
_refine_diff_density_min -0.655
_refine_diff_density_rms 0.067
_refine_ls_extinction_method none
_refine_ls_goodness_of_fit_ref 1.066
_refine_ls_hydrogen_treatment mixed
_refine_ls_matrix_type full
_refine_ls_number_parameters 265
_refine_ls_number_reflns 4438
_refine_ls_number_restraints 0
_refine_ls_restrained_S_all 1.066
_refine_ls_R_factor_all 0.0357
_refine_ls_R_factor_gt 0.0345
_refine_ls_shift/su_max 0.000
_refine_ls_shift/su_mean 0.000
_refine_ls_structure_factor_coef Fsqd
_refine_ls_weighting_details 'w=1/[\s^2^(Fo^2^)+(0.0671P)^2^+0.3739P] where P=(Fo^2^+2Fc^2^)/3'
_refine_ls_weighting_scheme calc
_refine_ls_wR_factor_gt 0.1007
_refine_ls_wR_factor_ref 0.1019
_reflns_Friedel_coverage 0.000
_reflns_number_gt 4178
_reflns_number_total 4438
_reflns_threshold_expression 'I > 2\s(I)'
_cod_data_source_file c5dt03107a2.cif
_cod_data_source_block i2253
_cod_depositor_comments 'Adding full bibliography for 7036984--7036987.cif.'
_cod_original_cell_volume 1191.11(18)
_cod_database_code 7036986
_shelx_space_group_comment
;
The symmetry employed for this shelxl refinement is uniquely defined
by the following loop, which should always be used as a source of
symmetry information in preference to the above space-group names.
They are only intended as comments.
;
_shelx_estimated_absorpt_t_min 0.744
_shelx_estimated_absorpt_t_max 0.907

loop_
_space_group_symop_operation_xyz
'x, y, z'
'-x, -y, -z'

loop_
_atom_site_label
_atom_site_type_symbol
_atom_site_fract_x
_atom_site_fract_y
_atom_site_fract_z
_atom_site_U_iso_or_equiv
_atom_site_adp_type
_atom_site_occupancy
_atom_site_site_symmetry_order
_atom_site_calc_flag
_atom_site_refinement_flags_posn
_atom_site_refinement_flags_adp
C1 C 0.8119(3) 0.15480(15) 0.30715(12) 0.0220(4) Uani 1 1 d . .
C2 C 0.5827(3) 0.14015(15) 0.32377(12) 0.0230(4) Uani 1 1 d . .
H2A H 0.4503 0.1010 0.2825 0.028 Uiso 1 1 calc R U
C3 C 0.5878(3) 0.19415(16) 0.41242(12) 0.0258(4) Uani 1 1 d . .
H3A H 0.4595 0.1964 0.4406 0.031 Uiso 1 1 calc R U
C4 C 0.8177(3) 0.24431(16) 0.45177(12) 0.0266(4) Uani 1 1 d . .
H4A H 0.8700 0.2862 0.5106 0.032 Uiso 1 1 calc R U
C5 C 0.9551(3) 0.22073(15) 0.38748(12) 0.0243(4) Uani 1 1 d . .
H5A H 1.1157 0.2446 0.3961 0.029 Uiso 1 1 calc R U
C6 C 0.7630(3) 0.39999(15) 0.27711(11) 0.0216(4) Uani 1 1 d . .
C7 C 0.5360(3) 0.37592(15) 0.29522(12) 0.0228(4) Uani 1 1 d . .
H7A H 0.4042 0.3322 0.2546 0.027 Uiso 1 1 calc R U
C8 C 0.5420(3) 0.42865(15) 0.38415(12) 0.0245(4) Uani 1 1 d . .
H8A H 0.4148 0.4270 0.4130 0.029 Uiso 1 1 calc R U
C9 C 0.7721(3) 0.48449(15) 0.42263(12) 0.0242(4) Uani 1 1 d . .
H9A H 0.8250 0.5260 0.4815 0.029 Uiso 1 1 calc R U
C10 C 0.9078(3) 0.46700(15) 0.35727(12) 0.0228(4) Uani 1 1 d . .
H10A H 1.0677 0.4949 0.3651 0.027 Uiso 1 1 calc R U
C11 C 0.8314(3) -0.05368(16) 0.16780(12) 0.0249(4) Uani 1 1 d . .
C12 C 0.9619(3) -0.09283(17) 0.22970(14) 0.0311(4) Uani 1 1 d . .
H12A H 0.9213 -0.1773 0.2104 0.037 Uiso 1 1 calc R U
H12B H 0.9229 -0.0615 0.2865 0.037 Uiso 1 1 calc R U
H12C H 1.1249 -0.0648 0.2318 0.037 Uiso 1 1 calc R U
C13 C 0.5787(3) -0.10474(17) 0.16000(14) 0.0330(4) Uani 1 1 d . .
H13A H 0.5329 -0.0800 0.2162 0.040 Uiso 1 1 calc R U
H13B H 0.5462 -0.1891 0.1370 0.040 Uiso 1 1 calc R U
H13C H 0.4942 -0.0779 0.1218 0.040 Uiso 1 1 calc R U
C14 C 0.9085(4) -0.09432(18) 0.08109(14) 0.0356(5) Uani 1 1 d . .
H14C H 0.8193 -0.0735 0.0402 0.043 Uiso 1 1 calc R U
H14B H 0.8863 -0.1783 0.0611 0.043 Uiso 1 1 calc R U
H14A H 1.0693 -0.0572 0.0865 0.043 Uiso 1 1 calc R U
C15 C 0.7348(3) 0.42116(16) 0.10812(12) 0.0249(4) Uani 1 1 d . .
C16 C 0.8300(4) 0.55231(17) 0.14730(13) 0.0338(4) Uani 1 1 d . .
H16A H 0.7693 0.5889 0.1104 0.041 Uiso 1 1 calc R U
H16B H 0.9956 0.5708 0.1530 0.041 Uiso 1 1 calc R U
H16C H 0.7860 0.5810 0.2035 0.041 Uiso 1 1 calc R U
C17 C 0.8114(4) 0.37619(17) 0.02188(12) 0.0308(4) Uani 1 1 d . .
H17A H 0.9772 0.3950 0.0296 0.037 Uiso 1 1 calc R U
H17B H 0.7546 0.4124 -0.0160 0.037 Uiso 1 1 calc R U
H17C H 0.7514 0.2923 -0.0032 0.037 Uiso 1 1 calc R U
C18 C 0.4772(3) 0.3926(2) 0.09691(14) 0.0351(5) Uani 1 1 d . .
H18A H 0.4198 0.4260 0.0572 0.042 Uiso 1 1 calc R U
H18B H 0.4295 0.4246 0.1520 0.042 Uiso 1 1 calc R U
H18C H 0.4166 0.3086 0.0743 0.042 Uiso 1 1 calc R U
C19 C 0.3326(4) 0.27806(19) 0.62731(15) 0.0388(5) Uani 1 1 d . .
H19A H 0.2461 0.3327 0.6291 0.047 Uiso 1 1 calc R U
C20 C 0.5547(4) 0.31479(19) 0.66791(15) 0.0401(5) Uani 1 1 d . .
H20A H 0.6206 0.3946 0.6978 0.048 Uiso 1 1 calc R U
C21 C 0.6810(4) 0.23562(19) 0.66500(14) 0.0368(5) Uani 1 1 d . .
H21A H 0.8339 0.2609 0.6927 0.044 Uiso 1 1 calc R U
C22 C 0.5846(4) 0.11924(18) 0.62162(13) 0.0321(4) Uani 1 1 d . .
H22A H 0.6717 0.0647 0.6193 0.038 Uiso 1 1 calc R U
C23 C 0.3617(4) 0.08240(18) 0.58165(13) 0.0315(4) Uani 1 1 d . .
H23A H 0.2951 0.0025 0.5525 0.038 Uiso 1 1 calc R U
C24 C 0.2359(4) 0.16183(19) 0.58413(14) 0.0353(5) Uani 1 1 d . .
H24A H 0.0832 0.1367 0.5562 0.042 Uiso 1 1 calc R U
Fe1 Fe 0.73544(4) 0.31153(2) 0.36094(2) 0.01933(11) Uani 1 1 d . .
P1 P 0.92480(7) 0.10900(4) 0.20831(3) 0.02202(13) Uani 1 1 d . .
P2 P 0.87441(7) 0.35633(4) 0.17787(3) 0.02184(13) Uani 1 1 d . .
Si1 Si 0.69965(9) 0.16710(4) 0.12820(3) 0.02350(14) Uani 1 1 d . .
H2 H 0.476(4) 0.1410(18) 0.1349(14) 0.028 Uiso 1 1 d . U
H1 H 0.718(4) 0.1180(18) 0.0430(14) 0.028 Uiso 1 1 d . U

loop_
_atom_site_aniso_label
_atom_site_aniso_U_11
_atom_site_aniso_U_22
_atom_site_aniso_U_33
_atom_site_aniso_U_23
_atom_site_aniso_U_13
_atom_site_aniso_U_12
C1 0.0199(8) 0.0204(8) 0.0269(9) 0.0109(7) 0.0031(7) 0.0038(7)
C2 0.0200(8) 0.0186(8) 0.0293(9) 0.0101(7) 0.0033(7) 0.0004(7)
C3 0.0271(9) 0.0235(9) 0.0317(10) 0.0148(8) 0.0098(8) 0.0062(7)
C4 0.0334(10) 0.0241(9) 0.0238(9) 0.0109(7) 0.0039(8) 0.0065(8)
C5 0.0230(8) 0.0220(9) 0.0278(9) 0.0104(7) 0.0004(7) 0.0039(7)
C6 0.0196(8) 0.0208(8) 0.0259(9) 0.0114(7) 0.0037(7) 0.0030(7)
C7 0.0189(8) 0.0223(8) 0.0279(9) 0.0113(7) 0.0028(7) 0.0032(7)
C8 0.0222(8) 0.0257(9) 0.0303(10) 0.0136(8) 0.0083(7) 0.0081(7)
C9 0.0249(9) 0.0224(9) 0.0255(9) 0.0096(7) 0.0042(7) 0.0043(7)
C10 0.0202(8) 0.0208(8) 0.0281(9) 0.0118(7) 0.0029(7) 0.0022(7)
C11 0.0235(9) 0.0217(9) 0.0281(10) 0.0070(8) 0.0044(7) 0.0058(7)
C12 0.0286(9) 0.0263(9) 0.0390(11) 0.0137(8) 0.0015(8) 0.0060(8)
C13 0.0256(9) 0.0233(9) 0.0437(12) 0.0076(9) 0.0011(8) 0.0013(7)
C14 0.0419(11) 0.0311(10) 0.0327(11) 0.0073(9) 0.0095(9) 0.0118(9)
C15 0.0245(9) 0.0261(9) 0.0263(9) 0.0131(8) 0.0056(7) 0.0043(7)
C16 0.0455(12) 0.0267(10) 0.0298(10) 0.0126(8) 0.0061(9) 0.0061(9)
C17 0.0369(10) 0.0311(10) 0.0258(9) 0.0144(8) 0.0052(8) 0.0044(8)
C18 0.0251(9) 0.0466(12) 0.0420(12) 0.0271(10) 0.0039(8) 0.0089(9)
C19 0.0437(12) 0.0389(12) 0.0499(13) 0.0274(11) 0.0213(10) 0.0202(10)
C20 0.0498(13) 0.0278(10) 0.0431(12) 0.0130(9) 0.0180(10) 0.0057(9)
C21 0.0321(10) 0.0398(12) 0.0361(11) 0.0130(9) 0.0066(9) 0.0040(9)
C22 0.0349(10) 0.0346(11) 0.0337(11) 0.0169(9) 0.0099(9) 0.0139(9)
C23 0.0362(10) 0.0290(10) 0.0314(10) 0.0132(8) 0.0074(8) 0.0075(8)
C24 0.0309(10) 0.0446(12) 0.0388(11) 0.0243(10) 0.0088(9) 0.0105(9)
Fe1 0.01770(16) 0.01937(16) 0.02167(17) 0.00922(12) 0.00375(11) 0.00279(11)
P1 0.0186(2) 0.0223(2) 0.0255(3) 0.0092(2) 0.00480(18) 0.00385(18)
P2 0.0182(2) 0.0247(2) 0.0238(2) 0.0116(2) 0.00461(18) 0.00269(18)
Si1 0.0234(3) 0.0235(3) 0.0234(3) 0.0092(2) 0.0034(2) 0.0040(2)

loop_
_atom_type_symbol
_atom_type_description
_atom_type_scat_dispersion_real
_atom_type_scat_dispersion_imag
_atom_type_scat_source
C C 0.0033 0.0016 'International Tables Vol C Tables 4.2.6.8 and 6.1.1.4'
H H 0.0000 0.0000 'International Tables Vol C Tables 4.2.6.8 and 6.1.1.4'
Fe Fe 0.3463 0.8444 'International Tables Vol C Tables 4.2.6.8 and 6.1.1.4'
P P 0.1023 0.0942 'International Tables Vol C Tables 4.2.6.8 and 6.1.1.4'
Si Si 0.0817 0.0704 'International Tables Vol C Tables 4.2.6.8 and 6.1.1.4'

loop_
_geom_angle_atom_site_label_1
_geom_angle_atom_site_label_2
_geom_angle_atom_site_label_3
_geom_angle
C5 C1 C2 106.48(16)
C5 C1 P1 122.31(13)
C2 C1 P1 131.18(14)
C5 C1 Fe1 69.13(10)
C2 C1 Fe1 68.40(10)
P1 C1 Fe1 125.70(9)
C3 C2 C1 108.43(16)
C3 C2 Fe1 69.96(10)
C1 C2 Fe1 70.57(10)
C3 C2 H2A 125.8
C1 C2 H2A 125.8
Fe1 C2 H2A 125.3
C2 C3 C4 108.32(16)
C2 C3 Fe1 69.29(10)
C4 C3 Fe1 70.11(10)
C2 C3 H3A 125.8
C4 C3 H3A 125.8
Fe1 C3 H3A 126.3
C5 C4 C3 107.81(16)
C5 C4 Fe1 69.71(10)
C3 C4 Fe1 69.29(11)
C5 C4 H4A 126.1
C3 C4 H4A 126.1
Fe1 C4 H4A 126.5
C4 C5 C1 108.94(16)
C4 C5 Fe1 69.93(10)
C1 C5 Fe1 70.04(10)
C4 C5 H5A 125.5
C1 C5 H5A 125.5
Fe1 C5 H5A 126.1
C7 C6 C10 106.68(15)
C7 C6 P2 131.16(14)
C10 C6 P2 122.12(13)
C7 C6 Fe1 68.61(10)
C10 C6 Fe1 69.01(10)
P2 C6 Fe1 125.36(9)
C8 C7 C6 108.50(16)
C8 C7 Fe1 69.80(10)
C6 C7 Fe1 70.43(10)
C8 C7 H7A 125.8
C6 C7 H7A 125.8
Fe1 C7 H7A 125.6
C7 C8 C9 108.23(16)
C7 C8 Fe1 69.49(10)
C9 C8 Fe1 69.72(10)
C7 C8 H8A 125.9
C9 C8 H8A 125.9
Fe1 C8 H8A 126.5
C10 C9 C8 107.87(16)
C10 C9 Fe1 69.84(10)
C8 C9 Fe1 69.46(10)
C10 C9 H9A 126.1
C8 C9 H9A 126.1
Fe1 C9 H9A 126.2
C9 C10 C6 108.71(15)
C9 C10 Fe1 69.64(10)
C6 C10 Fe1 70.06(10)
C9 C10 H10A 125.6
C6 C10 H10A 125.6
Fe1 C10 H10A 126.2
C13 C11 C12 109.21(16)
C13 C11 C14 110.43(16)
C12 C11 C14 109.04(16)
C13 C11 P1 115.48(13)
C12 C11 P1 106.50(13)
C14 C11 P1 105.94(14)
C11 C12 H12A 109.5
C11 C12 H12B 109.5
H12A C12 H12B 109.5
C11 C12 H12C 109.5
H12A C12 H12C 109.5
H12B C12 H12C 109.5
C11 C13 H13A 109.5
C11 C13 H13B 109.5
H13A C13 H13B 109.5
C11 C13 H13C 109.5
H13A C13 H13C 109.5
H13B C13 H13C 109.5
C11 C14 H14C 109.5
C11 C14 H14B 109.5
H14C C14 H14B 109.5
C11 C14 H14A 109.5
H14C C14 H14A 109.5
H14B C14 H14A 109.5
C18 C15 C17 109.93(16)
C18 C15 C16 109.48(17)
C17 C15 C16 109.27(16)
C18 C15 P2 115.33(13)
C17 C15 P2 105.57(13)
C16 C15 P2 107.05(13)
C15 C16 H16A 109.5
C15 C16 H16B 109.5
H16A C16 H16B 109.5
C15 C16 H16C 109.5
H16A C16 H16C 109.5
H16B C16 H16C 109.5
C15 C17 H17A 109.5
C15 C17 H17B 109.5
H17A C17 H17B 109.5
C15 C17 H17C 109.5
H17A C17 H17C 109.5
H17B C17 H17C 109.5
C15 C18 H18A 109.5
C15 C18 H18B 109.5
H18A C18 H18B 109.5
C15 C18 H18C 109.5
H18A C18 H18C 109.5
H18B C18 H18C 109.5
C20 C19 C24 120.1(2)
C20 C19 H19A 120.0
C24 C19 H19A 120.0
C21 C20 C19 120.0(2)
C21 C20 H20A 120.0
C19 C20 H20A 120.0
C20 C21 C22 120.0(2)
C20 C21 H21A 120.0
C22 C21 H21A 120.0
C23 C22 C21 120.01(19)
C23 C22 H22A 120.0
C21 C22 H22A 120.0
C24 C23 C22 120.0(2)
C24 C23 H23A 120.0
C22 C23 H23A 120.0
C23 C24 C19 119.9(2)
C23 C24 H24A 120.0
C19 C24 H24A 120.0
C2 Fe1 C7 105.24(7)
C2 Fe1 C3 40.74(8)
C7 Fe1 C3 119.54(8)
C2 Fe1 C8 119.58(7)
C7 Fe1 C8 40.71(7)
C3 Fe1 C8 103.87(8)
C2 Fe1 C9 155.97(8)
C7 Fe1 C9 68.71(7)
C3 Fe1 C9 120.51(8)
C8 Fe1 C9 40.81(7)
C2 Fe1 C10 160.87(8)
C7 Fe1 C10 68.66(7)
C3 Fe1 C10 158.19(8)
C8 Fe1 C10 68.37(7)
C9 Fe1 C10 40.52(7)
C2 Fe1 C5 68.54(7)
C7 Fe1 C5 161.15(8)
C3 Fe1 C5 68.11(7)
C8 Fe1 C5 157.97(8)
C9 Fe1 C5 124.21(7)
C10 Fe1 C5 111.09(7)
C2 Fe1 C4 68.56(7)
C7 Fe1 C4 155.74(8)
C3 Fe1 C4 40.59(8)
C8 Fe1 C4 120.42(8)
C9 Fe1 C4 106.91(8)
C10 Fe1 C4 124.44(7)
C5 Fe1 C4 40.36(8)
C2 Fe1 C1 41.04(7)
C7 Fe1 C1 122.98(7)
C3 Fe1 C1 68.69(7)
C8 Fe1 C1 157.36(7)
C9 Fe1 C1 161.32(7)
C10 Fe1 C1 126.01(7)
C5 Fe1 C1 40.83(7)
C4 Fe1 C1 68.61(7)
C2 Fe1 C6 122.75(7)
C7 Fe1 C6 40.97(7)
C3 Fe1 C6 157.15(7)
C8 Fe1 C6 68.71(7)
C9 Fe1 C6 68.78(7)
C10 Fe1 C6 40.94(7)
C5 Fe1 C6 126.35(7)
C4 Fe1 C6 161.71(8)
C1 Fe1 C6 109.45(7)
C1 P1 C11 104.84(8)
C1 P1 Si1 98.89(6)
C11 P1 Si1 106.38(6)
C6 P2 C15 105.22(8)
C6 P2 Si1 99.28(6)
C15 P2 Si1 106.00(6)
P1 Si1 P2 98.54(3)
P1 Si1 H2 115.1(9)
P2 Si1 H2 115.5(9)
P1 Si1 H1 109.8(9)
P2 Si1 H1 110.3(9)
H2 Si1 H1 107.5(13)

loop_
_geom_bond_atom_site_label_1
_geom_bond_atom_site_label_2
_geom_bond_distance
C1 C5 1.436(2)
C1 C2 1.438(2)
C1 P1 1.8196(19)
C1 Fe1 2.0651(18)
C2 C3 1.421(3)
C2 Fe1 2.0360(17)
C2 H2A 0.9500
C3 C4 1.422(3)
C3 Fe1 2.0448(18)
C3 H3A 0.9500
C4 C5 1.417(3)
C4 Fe1 2.0557(18)
C4 H4A 0.9500
C5 Fe1 2.0528(18)
C5 H5A 0.9500
C6 C7 1.438(2)
C6 C10 1.440(2)
C6 P2 1.8180(19)
C6 Fe1 2.0662(17)
C7 C8 1.422(3)
C7 Fe1 2.0419(18)
C7 H7A 0.9500
C8 C9 1.428(3)
C8 Fe1 2.0460(18)
C8 H8A 0.9500
C9 C10 1.420(3)
C9 Fe1 2.0495(18)
C9 H9A 0.9500
C10 Fe1 2.0521(17)
C10 H10A 0.9500
C11 C13 1.523(3)
C11 C12 1.530(3)
C11 C14 1.531(3)
C11 P1 1.8877(19)
C12 H12A 0.9800
C12 H12B 0.9800
C12 H12C 0.9800
C13 H13A 0.9800
C13 H13B 0.9800
C13 H13C 0.9800
C14 H14C 0.9800
C14 H14B 0.9800
C14 H14A 0.9800
C15 C18 1.523(3)
C15 C17 1.529(3)
C15 C16 1.533(3)
C15 P2 1.8833(19)
C16 H16A 0.9800
C16 H16B 0.9800
C16 H16C 0.9800
C17 H17A 0.9800
C17 H17B 0.9800
C17 H17C 0.9800
C18 H18A 0.9800
C18 H18B 0.9800
C18 H18C 0.9800
C19 C20 1.382(3)
C19 C24 1.383(3)
C19 H19A 0.9500
C20 C21 1.379(3)
C20 H20A 0.9500
C21 C22 1.385(3)
C21 H21A 0.9500
C22 C23 1.383(3)
C22 H22A 0.9500
C23 C24 1.382(3)
C23 H23A 0.9500
C24 H24A 0.9500
P1 Si1 2.2438(7)
P2 Si1 2.2495(7)
Si1 H2 1.36(2)
Si1 H1 1.39(2)
